data_4036015
loop_
_publ_author_name
'Lazzara, Nicholas C.'
'Rosano, Robert J.'
'Vagadia, Purav P.'
'Giovine, Matthew T.'
'Bezpalko, Mark W.'
'Piro, Nicholas A.'
'Kassel, Wm Scott'
'Boyko, Walter J.'
'Zubris, Deanna L.'
'Schrader, Kevin K.'
'Wedge, David E.'
'Duke, Stephen O.'
'Giuliano, Robert M.'

_publ_section_title
;
 Synthesis and Biological Evaluation of 6-[(1 R)-1-Hydroxyethyl]-2,4a(
 R),6( S),8a( R)-tetrahydropyrano-[3,2- b]-pyran-2-one and Structural
 Analogues of the Putative Structure of Diplopyrone.
;
_journal_issue 2
_journal_name_full 'The Journal of organic chemistry'
_journal_page_first 666
_journal_page_last 678
_journal_paper_doi 10.1021/acs.joc.8b02490
_journal_volume 84
_journal_year 2019
_chemical_absolute_configuration syn
_chemical_formula_moiety 'C9 H7 N O3'
_chemical_formula_sum 'C9 H7 N O3'
_chemical_formula_weight 177.16
_space_group_crystal_system orthorhombic
_space_group_IT_number 19
_space_group_name_Hall 'P 2ac 2ab'
_space_group_name_H-M_alt 'P 21 21 21'
_atom_sites_solution_hydrogens geom
_audit_creation_date 2018-03-26
_audit_creation_method
;
Olex2 1.2
(compiled Mar 28 2017 19:26:29 for OlexSys, GUI svn.r5337)
;
_cell_angle_alpha 90
_cell_angle_beta 90
_cell_angle_gamma 90
_cell_formula_units_Z 4
_cell_length_a 6.9595(6)
_cell_length_b 10.7062(9)
_cell_length_c 11.3837(10)
_cell_measurement_reflns_used 9932
_cell_measurement_temperature 100
_cell_measurement_theta_max 36.246
_cell_measurement_theta_min 2.611
_cell_volume 848.20(13)
_computing_molecular_graphics 'Olex2 (Dolomanov et al., 2009)'
_computing_publication_material 'Olex2 (Dolomanov et al., 2009)'
_computing_structure_refinement 'XL (Sheldrick, 2008)'
_computing_structure_solution 'XT (Sheldrick, 2015)'
_diffrn_ambient_temperature 100.0
_diffrn_detector_area_resol_mean 8
_diffrn_measured_fraction_theta_full 1.000
_diffrn_measured_fraction_theta_max 1.000
_diffrn_measurement_device_type 'Bruker SMART APEX CCD area detector'
_diffrn_measurement_method '\w and \f scans'
_diffrn_radiation_monochromator graphite
_diffrn_radiation_type MoK\a
_diffrn_radiation_wavelength 0.71073
_diffrn_reflns_av_R_equivalents 0.0205
_diffrn_reflns_av_unetI/netI 0.0112
_diffrn_reflns_Laue_measured_fraction_full 1.000
_diffrn_reflns_Laue_measured_fraction_max 1.000
_diffrn_reflns_limit_h_max 11
_diffrn_reflns_limit_h_min -11
_diffrn_reflns_limit_k_max 17
_diffrn_reflns_limit_k_min -17
_diffrn_reflns_limit_l_max 17
_diffrn_reflns_limit_l_min -18
_diffrn_reflns_number 33419
_diffrn_reflns_point_group_measured_fraction_full 1.000
_diffrn_reflns_point_group_measured_fraction_max 0.999
_diffrn_reflns_theta_full 26.000
_diffrn_reflns_theta_max 36.270
_diffrn_reflns_theta_min 2.612
_diffrn_source 'sealed tube'
_exptl_absorpt_coefficient_mu 0.106
_exptl_absorpt_correction_T_max 0.7471
_exptl_absorpt_correction_T_min 0.7158
_exptl_absorpt_correction_type multi-scan
_exptl_absorpt_process_details
;
SADABS-2014/5 (Bruker,2014/5) was used for absorption correction.
wR2(int) was 0.0622 before and 0.0361 after correction.
The Ratio of minimum to maximum transmission is 0.9581.
The \l/2 correction factor is 0.00150.
;
_exptl_crystal_colour colourless
_exptl_crystal_colour_primary colourless
_exptl_crystal_density_diffrn 1.387
_exptl_crystal_description block
_exptl_crystal_F_000 368
_exptl_crystal_size_max 0.4
_exptl_crystal_size_mid 0.3
_exptl_crystal_size_min 0.2
_refine_diff_density_max 0.436
_refine_diff_density_min -0.167
_refine_diff_density_rms 0.050
_refine_ls_abs_structure_details
;
 Flack x determined using 1688 quotients [(I+)-(I-)]/[(I+)+(I-)]
 (Parsons, Flack and Wagner, Acta Cryst. B69 (2013) 249-259).
;
_refine_ls_abs_structure_Flack -0.07(10)
_refine_ls_extinction_method none
_refine_ls_goodness_of_fit_ref 1.108
_refine_ls_hydrogen_treatment constr
_refine_ls_matrix_type full
_refine_ls_number_parameters 118
_refine_ls_number_reflns 4104
_refine_ls_number_restraints 0
_refine_ls_restrained_S_all 1.108
_refine_ls_R_factor_all 0.0301
_refine_ls_R_factor_gt 0.0289
_refine_ls_shift/su_max 0.000
_refine_ls_shift/su_mean 0.000
_refine_ls_structure_factor_coef Fsqd
_refine_ls_weighting_details 'w=1/[\s^2^(Fo^2^)+(0.0515P)^2^+0.0605P] where P=(Fo^2^+2Fc^2^)/3'
_refine_ls_weighting_scheme calc
_refine_ls_wR_factor_gt 0.0795
_refine_ls_wR_factor_ref 0.0805
_reflns_Friedel_coverage 0.754
_reflns_Friedel_fraction_full 1.000
_reflns_Friedel_fraction_max 0.998
_reflns_number_gt 3985
_reflns_number_total 4104
_reflns_threshold_expression 'I > 2\s(I)'
_cod_data_source_file jo8b02490_si_003.cif
_cod_data_source_block 4
_cod_database_code 4036015
_shelx_shelxl_version_number 2016/6
_shelx_space_group_comment
;
The symmetry employed for this shelxl refinement is uniquely defined
by the following loop, which should always be used as a source of
symmetry information in preference to the above space-group names.
They are only intended as comments.
;
_olex2_refinement_description
;
1. Fixed Uiso
 At 1.2 times of:
  All C(H) groups
2.a Ternary CH refined with riding coordinates:
 C6(H6), C4A(H4A), C8A(H8A)
2.b Aromatic/amide H refined with riding coordinates:
 C7(H7), C8(H8), C4(H4), C3(H3)
;
_olex2_submission_special_instructions 'No special instructions were received'

loop_
_space_group_symop_operation_xyz
'x, y, z'
'-x+1/2, -y, z+1/2'
'-x, y+1/2, -z+1/2'
'x+1/2, -y+1/2, -z'

loop_
_atom_site_label
_atom_site_type_symbol
_atom_site_fract_x
_atom_site_fract_y
_atom_site_fract_z
_atom_site_U_iso_or_equiv
_atom_site_adp_type
_atom_site_occupancy
_atom_site_site_symmetry_order
_atom_site_calc_flag
_atom_site_refinement_flags_posn
O5 O 0.24085(8) 0.48957(6) 0.51487(5) 0.01244(10) Uani 1 1 d .
O1 O 0.25859(9) 0.28463(6) 0.70648(6) 0.01540(11) Uani 1 1 d .
O11 O 0.38884(11) 0.10283(6) 0.66403(7) 0.02028(13) Uani 1 1 d .
N10 N 0.17988(12) 0.80509(8) 0.52028(10) 0.02409(17) Uani 1 1 d .
C6 C 0.08242(11) 0.56775(7) 0.54271(7) 0.01265(12) Uani 1 1 d .
H6 H -0.020738 0.550602 0.483725 0.015 Uiso 1 1 calc R
C2 C 0.39940(12) 0.21624(7) 0.65789(7) 0.01449(13) Uani 1 1 d .
C4A C 0.37537(11) 0.47856(7) 0.61015(7) 0.01224(12) Uani 1 1 d .
H4A H 0.423240 0.563665 0.631435 0.015 Uiso 1 1 calc R
C7 C -0.00130(12) 0.54392(7) 0.66247(8) 0.01513(14) Uani 1 1 d .
H7 H -0.120586 0.581302 0.682733 0.018 Uiso 1 1 calc R
C9 C 0.13795(12) 0.70164(8) 0.53038(8) 0.01608(14) Uani 1 1 d .
C8 C 0.08721(13) 0.47199(8) 0.74060(7) 0.01597(14) Uani 1 1 d .
H8 H 0.024903 0.453349 0.812749 0.019 Uiso 1 1 calc R
C4 C 0.54010(12) 0.40213(8) 0.56556(8) 0.01610(14) Uani 1 1 d .
H4 H 0.635329 0.439839 0.517421 0.019 Uiso 1 1 calc R
C8A C 0.28325(12) 0.41958(7) 0.71741(7) 0.01350(12) Uani 1 1 d .
H8A H 0.366427 0.436790 0.787188 0.016 Uiso 1 1 calc R
C3 C 0.55383(12) 0.28129(8) 0.59309(9) 0.01744(14) Uani 1 1 d .
H3 H 0.665346 0.236086 0.570542 0.021 Uiso 1 1 calc R

loop_
_atom_site_aniso_label
_atom_site_aniso_U_11
_atom_site_aniso_U_22
_atom_site_aniso_U_33
_atom_site_aniso_U_23
_atom_site_aniso_U_13
_atom_site_aniso_U_12
O5 0.0129(2) 0.0133(2) 0.0111(2) -0.00055(17) 0.00082(18) 0.00260(17)
O1 0.0174(2) 0.0111(2) 0.0177(3) 0.00229(19) 0.0047(2) 0.00145(19)
O11 0.0241(3) 0.0117(2) 0.0250(3) 0.0036(2) 0.0046(3) 0.0028(2)
N10 0.0200(3) 0.0157(3) 0.0365(5) 0.0045(3) 0.0046(3) 0.0003(2)
C6 0.0123(3) 0.0108(3) 0.0148(3) 0.0005(2) 0.0010(2) 0.0010(2)
C2 0.0155(3) 0.0127(3) 0.0153(3) 0.0024(2) 0.0011(3) 0.0019(2)
C4A 0.0121(3) 0.0110(2) 0.0136(3) 0.0007(2) 0.0000(2) -0.0005(2)
C7 0.0151(3) 0.0131(3) 0.0171(3) -0.0008(2) 0.0048(3) 0.0016(2)
C9 0.0141(3) 0.0143(3) 0.0199(3) 0.0021(3) 0.0017(3) 0.0019(2)
C8 0.0196(3) 0.0148(3) 0.0135(3) -0.0004(2) 0.0058(3) 0.0015(2)
C4 0.0122(3) 0.0143(3) 0.0218(4) 0.0030(3) 0.0034(3) 0.0006(2)
C8A 0.0174(3) 0.0115(3) 0.0116(3) 0.0001(2) 0.0006(2) 0.0003(2)
C3 0.0139(3) 0.0148(3) 0.0235(4) 0.0034(3) 0.0037(3) 0.0027(2)

loop_
_atom_type_symbol
_atom_type_description
_atom_type_scat_dispersion_real
_atom_type_scat_dispersion_imag
_atom_type_scat_source
C C 0.0033 0.0016 'International Tables Vol C Tables 4.2.6.8 and 6.1.1.4'
H H 0.0000 0.0000 'International Tables Vol C Tables 4.2.6.8 and 6.1.1.4'
N N 0.0061 0.0033 'International Tables Vol C Tables 4.2.6.8 and 6.1.1.4'
O O 0.0106 0.0060 'International Tables Vol C Tables 4.2.6.8 and 6.1.1.4'

loop_
_geom_angle_atom_site_label_1
_geom_angle_atom_site_label_2
_geom_angle_atom_site_label_3
_geom_angle
C6 O5 C4A 112.68(6)
C2 O1 C8A 119.27(7)
O5 C6 H6 107.4
O5 C6 C7 113.77(6)
O5 C6 C9 110.14(6)
C7 C6 H6 107.4
C9 C6 H6 107.4
C9 C6 C7 110.41(7)
O1 C2 C3 118.65(7)
O11 C2 O1 118.41(8)
O11 C2 C3 122.83(8)
O5 C4A H4A 109.0
O5 C4A C4 106.72(6)
O5 C4A C8A 111.48(6)
C4 C4A H4A 109.0
C4 C4A C8A 111.66(6)
C8A C4A H4A 109.0
C6 C7 H7 119.1
C8 C7 C6 121.71(7)
C8 C7 H7 119.1
N10 C9 C6 179.53(11)
C7 C8 H8 119.3
C7 C8 C8A 121.43(8)
C8A C8 H8 119.3
C4A C4 H4 119.8
C3 C4 C4A 120.33(8)
C3 C4 H4 119.8
O1 C8A C4A 113.14(6)
O1 C8A C8 106.17(6)
O1 C8A H8A 108.5
C4A C8A H8A 108.5
C8 C8A C4A 111.76(7)
C8 C8A H8A 108.5
C2 C3 H3 119.3
C4 C3 C2 121.47(8)
C4 C3 H3 119.3

loop_
_geom_bond_atom_site_label_1
_geom_bond_atom_site_label_2
_geom_bond_distance
O5 C6 1.4201(9)
O5 C4A 1.4376(10)
O1 C2 1.3426(10)
O1 C8A 1.4602(10)
O11 C2 1.2184(10)
N10 C9 1.1511(12)
C6 H6 1.0000
C6 C7 1.5044(12)
C6 C9 1.4913(11)
C2 C3 1.4779(12)
C4A H4A 1.0000
C4A C4 1.4972(11)
C4A C8A 1.5168(11)
C7 H7 0.9500
C7 C8 1.3280(12)
C8 H8 0.9500
C8 C8A 1.4987(12)
C4 H4 0.9500
C4 C3 1.3346(12)
C8A H8A 1.0000
C3 H3 0.9500

loop_
_geom_torsion_atom_site_label_1
_geom_torsion_atom_site_label_2
_geom_torsion_atom_site_label_3
_geom_torsion_atom_site_label_4
_geom_torsion
O5 C6 C7 C8 10.99(11)
O5 C4A C4 C3 -101.02(10)
O5 C4A C8A O1 76.23(8)
O5 C4A C8A C8 -43.54(9)
O1 C2 C3 C4 -11.14(14)
O11 C2 C3 C4 164.96(9)
C6 O5 C4A C4 -175.88(6)
C6 O5 C4A C8A 61.95(8)
C6 C7 C8 C8A 5.31(13)
C2 O1 C8A C4A 41.02(10)
C2 O1 C8A C8 163.94(7)
C4A O5 C6 C7 -44.65(8)
C4A O5 C6 C9 79.92(8)
C4A C4 C3 C2 6.05(14)
C7 C8 C8A O1 -112.75(9)
C7 C8 C8A C4A 11.04(11)
C9 C6 C7 C8 -113.43(9)
C4 C4A C8A O1 -43.04(9)
C4 C4A C8A C8 -162.81(7)
C8A O1 C2 O11 169.97(8)
C8A O1 C2 C3 -13.75(11)
C8A C4A C4 C3 21.03(12)
